data_7010786
loop_
_publ_author_name
'Fortin, S\'ebastien'
'Fabre, Paul-Louis'
'Dartiguenave, Mich\`ele'
'Beauchamp, Andr\'e L.'

_publ_section_title
;
 Neutral and cationic
 biimidazoledihalogenobis(trimethylphosphine)rhenium(iii) complexes:
 ion-pairing, acid--base and redox properties
;
_journal_issue 23
_journal_name_full 'Journal of the Chemical Society, Dalton Transactions'
_journal_page_first 3520
_journal_paper_doi 10.1039/b103719f
_journal_year 2001
_chemical_compound_source 'synthesized by the authors, see text'
_chemical_formula_moiety 'C16.4 H35 Br3 N4 O1.1 P2 Re'
_chemical_formula_sum 'C16.4 H35 Br3 N4 O1.1 P2 Re'
_chemical_formula_weight 793.75
_space_group_IT_number 2
_symmetry_cell_setting triclinic
_symmetry_space_group_name_Hall '-P 1'
_symmetry_space_group_name_H-M 'P -1'
_atom_sites_solution_hydrogens geom
_atom_sites_solution_primary direct
_atom_sites_solution_secondary difmap
_audit_creation_method 'SHELXL93 (Sheldrick, 1993)'
_cell_angle_alpha 82.36(5)
_cell_angle_beta 69.27(6)
_cell_angle_gamma 68.09(6)
_cell_formula_units_Z 4
_cell_length_a 12.952(10)
_cell_length_b 15.892(9)
_cell_length_c 15.898(10)
_cell_measurement_reflns_used 23
_cell_measurement_temperature 293(2)
_cell_measurement_theta_max 21.00
_cell_measurement_theta_min 20.00
_cell_volume 2839(4)
_computing_cell_refinement 'CAD-4 software (Enraf-Nonius, 1989)'
_computing_data_collection 'CAD-4 software (Enraf-Nonius, 1989)'
_computing_data_reduction 'NRC-2, NRC-2A (Ahmed et al, 1973)'
_computing_molecular_graphics 'ORTEPII (Johnson (1976) in NRCVAX (Gabe et al (1989))'
_computing_publication_material 'NRCVAX (Gabe et al (1989) and SHELXL93 (Sheldrick (1993))'
_computing_structure_refinement 'NRCVAX (Gabe et al, 1989) and SHELXL93 (Sheldrick, 1993)'
_computing_structure_solution 'SHELXS86 (Sheldrick, 1990)'
_diffrn_ambient_temperature 293(2)
_diffrn_measurement_device_type 'Nonius CAD-4'
_diffrn_measurement_method '\w/2\q scan'
_diffrn_radiation_monochromator graphite
_diffrn_radiation_source 'normal-focus xray tube'
_diffrn_radiation_type CuK\a
_diffrn_radiation_wavelength 1.54178
_diffrn_reflns_av_R_equivalents 0.017
_diffrn_reflns_av_sigmaI/netI 0.0318
_diffrn_reflns_limit_h_max 12
_diffrn_reflns_limit_h_min 0
_diffrn_reflns_limit_k_max 15
_diffrn_reflns_limit_k_min -15
_diffrn_reflns_limit_l_max 15
_diffrn_reflns_limit_l_min -15
_diffrn_reflns_number 5748
_diffrn_reflns_theta_max 49.91
_diffrn_reflns_theta_min 2.97
_diffrn_standards_decay_% 'no decay, variation  1.0'
_diffrn_standards_interval_time 60
_diffrn_standards_number 5
_exptl_absorpt_coefficient_mu 14.28
_exptl_absorpt_correction_T_max 0.13
_exptl_absorpt_correction_T_min 0.05
_exptl_absorpt_correction_type integration
_exptl_absorpt_process_details 'ABSORP in NRCVAX (Gabe et al, 1989)'
_exptl_crystal_colour orange
_exptl_crystal_density_diffrn 1.857
_exptl_crystal_density_meas ?
_exptl_crystal_density_method .
_exptl_crystal_description block
_exptl_crystal_F_000 1520.8
_exptl_crystal_size_max 0.53
_exptl_crystal_size_mid 0.14
_exptl_crystal_size_min 0.14
_refine_diff_density_max 0.899
_refine_diff_density_min -0.655
_refine_diff_density_rms 0.093
_refine_ls_extinction_coef 0.00020(2)
_refine_ls_extinction_expression Fc^*^=kFc[1+0.001xFc^2^\l^3^/sin(2\q)]^-1/4^
_refine_ls_extinction_method 'SHELXL93 (Sheldrick, 1993)'
_refine_ls_goodness_of_fit_all 1.062
_refine_ls_goodness_of_fit_ref 1.139
_refine_ls_hydrogen_treatment constr
_refine_ls_matrix_type full
_refine_ls_number_parameters 400
_refine_ls_number_reflns 5444
_refine_ls_number_restraints 0
_refine_ls_restrained_S_all 1.062
_refine_ls_restrained_S_obs 1.139
_refine_ls_R_factor_all 0.0489
_refine_ls_R_factor_gt 0.0388
_refine_ls_shift/su_max 0.001
_refine_ls_shift/su_mean 0.000
_refine_ls_structure_factor_coef Fsqd
_refine_ls_weighting_details 'w=1/[\s^2^(Fo^2^)+(0.0648P)^2^+0.5482P] where P=(Fo^2^+2Fc^2^)/3'
_refine_ls_weighting_scheme calc
_refine_ls_wR_factor_all 0.1089
_refine_ls_wR_factor_ref 0.1042
_reflns_number_gt 4406
_reflns_number_total 5444
_reflns_threshold_expression >2\s(I)
_cod_data_source_file b103719f.txt
_cod_data_source_block compound_5
_cod_depositor_comments
;
 Replacing data item names '_geom_hbond_atom_site_label_1' and
 '_geom_hbond_site_symmetry_1' with '_geom_hbond_atom_site_label_A' and
 '_geom_hbond_site_symmetry_1' accordingly.

 Antanas Vaitkus,
 2017-03-03

The following automatic conversions were performed:
'_symmetry_cell_setting' value 'Triclinic' changed to 'triclinic'
according to '/home/saulius/struct/CIF-dictionaries/cif_core.dic'
dictionary named 'cif_core.dic' version 2.4.1 from 2010-06-29.

Automatic conversion script
Id: cif_fix_enum 1527 2010-12-29 10:47:43Z saulius 
;
_cod_original_cell_volume 2839(3)
_cod_database_code 7010786

loop_
_symmetry_equiv_pos_as_xyz
'x, y, z'
'-x, -y, -z'

loop_
_atom_site_label
_atom_site_type_symbol
_atom_site_fract_x
_atom_site_fract_y
_atom_site_fract_z
_atom_site_U_iso_or_equiv
_atom_site_adp_type
_atom_site_occupancy
_atom_site_calc_flag
_atom_site_refinement_flags
_atom_site_disorder_group
Re1 Re 0.73849(4) 0.63489(3) 0.38133(3) 0.0701(2) Uani 1 d . .
Br1 Br 0.95648(12) 0.55242(8) 0.32603(9) 0.1065(5) Uani 1 d . .
Br2 Br 0.67214(14) 0.53299(9) 0.32322(10) 0.1112(5) Uani 1 d . .
P1 P 0.7604(3) 0.71568(18) 0.23799(18) 0.0850(9) Uani 1 d . .
P2 P 0.7272(3) 0.5450(2) 0.5190(2) 0.0942(10) Uani 1 d . .
N11 N 0.4364(7) 0.8388(5) 0.5279(6) 0.074(2) Uani 1 d . .
H11 H 0.4084 0.8857 0.5615 0.089 Uiso 1 calc R .
C22 C 0.6566(10) 0.7974(7) 0.4898(7) 0.065(3) Uani 1 d . .
N13 N 0.5617(7) 0.7231(5) 0.4416(5) 0.064(2) Uani 1 d . .
C14 C 0.4500(11) 0.7289(8) 0.4525(7) 0.081(3) Uani 1 d . .
H14 H 0.4308 0.6893 0.4278 0.097 Uiso 1 calc R .
C15 C 0.3723(9) 0.8004(8) 0.5042(8) 0.078(3) Uani 1 d . .
H15 H 0.2906 0.8201 0.5207 0.093 Uiso 1 calc R .
N21 N 0.6758(7) 0.8562(5) 0.5318(5) 0.072(2) Uani 1 d . .
H21 H 0.6237 0.9011 0.5656 0.086 Uiso 1 calc R .
C12 C 0.5483(9) 0.7911(7) 0.4902(7) 0.064(3) Uani 1 d . .
N23 N 0.7575(8) 0.7368(5) 0.4425(5) 0.067(2) Uani 1 d . .
C24 C 0.8449(9) 0.7571(8) 0.4551(7) 0.074(3) Uani 1 d . .
H24 H 0.9254 0.7257 0.4302 0.089 Uiso 1 calc R .
C25 C 0.7958(9) 0.8290(8) 0.5089(7) 0.076(3) Uani 1 d . .
H25 H 0.8362 0.8562 0.5277 0.091 Uiso 1 calc R .
C101 C 0.8387(12) 0.7910(8) 0.2202(8) 0.112(4) Uani 1 d . .
H10A H 0.9126 0.7595 0.2301 0.168 Uiso 1 calc R .
H10B H 0.7928 0.8410 0.2612 0.168 Uiso 1 calc R .
H10C H 0.8528 0.8133 0.1595 0.168 Uiso 1 calc R .
C102 C 0.8356(12) 0.6438(8) 0.1410(7) 0.121(5) Uani 1 d . .
H10D H 0.7972 0.6014 0.1451 0.181 Uiso 1 calc R .
H10E H 0.9160 0.6114 0.1380 0.181 Uiso 1 calc R .
H10F H 0.8341 0.6802 0.0878 0.181 Uiso 1 calc R .
C103 C 0.6266(11) 0.7877(8) 0.2176(8) 0.113(4) Uani 1 d . .
H10G H 0.5778 0.7529 0.2232 0.170 Uiso 1 calc R .
H10H H 0.6455 0.8126 0.1580 0.170 Uiso 1 calc R .
H10I H 0.5850 0.8362 0.2606 0.170 Uiso 1 calc R .
C201 C 0.8049(18) 0.4237(8) 0.5059(10) 0.210(11) Uani 1 d . .
H20A H 0.7838 0.4012 0.4636 0.315 Uiso 1 calc R .
H20B H 0.7837 0.3944 0.5629 0.315 Uiso 1 calc R .
H20C H 0.8883 0.4113 0.4842 0.315 Uiso 1 calc R .
C202 C 0.5773(14) 0.5517(11) 0.5875(9) 0.158(6) Uani 1 d . .
H20D H 0.5418 0.5351 0.5517 0.237 Uiso 1 calc R .
H20E H 0.5316 0.6126 0.6091 0.237 Uiso 1 calc R .
H20F H 0.5800 0.5110 0.6376 0.237 Uiso 1 calc R .
C203 C 0.7781(12) 0.5790(9) 0.5979(9) 0.126(5) Uani 1 d . .
H20G H 0.8576 0.5773 0.5683 0.190 Uiso 1 calc R .
H20H H 0.7756 0.5381 0.6482 0.190 Uiso 1 calc R .
H20I H 0.7280 0.6395 0.6187 0.190 Uiso 1 calc R .
Br5 Br 0.42104(10) 0.99621(9) 0.64995(9) 0.0953(4) Uani 1 d . .
Re2 Re 0.86206(4) -0.11447(3) 0.86419(3) 0.0720(2) Uani 1 d . .
Br3 Br 0.98543(14) -0.17244(9) 0.96366(9) 0.1122(5) Uani 1 d . .
Br4 Br 0.69552(13) -0.16859(10) 0.94837(9) 0.1150(5) Uani 1 d . .
P3 P 0.9662(3) -0.25970(18) 0.78647(19) 0.0843(9) Uani 1 d . .
P4 P 0.7564(3) 0.0253(2) 0.9515(2) 0.0997(10) Uani 1 d . .
N31 N 0.7829(8) 0.0358(5) 0.6429(6) 0.073(2) Uani 1 d . .
H31 H 0.8034 0.0693 0.5976 0.087 Uiso 1 calc R .
C32 C 0.8419(9) -0.0059(6) 0.6981(7) 0.064(3) Uani 1 d . .
N43 N 0.9838(8) -0.0563(5) 0.7748(6) 0.074(2) Uani 1 d . .
C34 C 0.6843(10) -0.0375(7) 0.7461(8) 0.076(3) Uani 1 d . .
H34 H 0.6257 -0.0604 0.7802 0.091 Uiso 1 calc R .
C35 C 0.6819(10) 0.0149(7) 0.6727(8) 0.079(3) Uani 1 d . .
H35 H 0.6227 0.0336 0.6468 0.095 Uiso 1 calc R .
N41 N 1.0299(8) 0.0274(5) 0.6553(6) 0.071(2) Uani 1 d . .
H41 H 1.0261 0.0605 0.6083 0.086 Uiso 1 calc R .
C42 C 0.9527(9) -0.0089(7) 0.7050(7) 0.066(3) Uani 1 d . .
N33 N 0.7854(8) -0.0521(5) 0.7631(5) 0.066(2) Uani 1 d . .
C44 C 1.0915(10) -0.0475(8) 0.7618(10) 0.096(4) Uani 1 d . .
H44 H 1.1385 -0.0739 0.7978 0.115 Uiso 1 calc R .
C45 C 1.1163(10) 0.0034(8) 0.6915(8) 0.084(3) Uani 1 d . .
H45 H 1.1826 0.0202 0.6701 0.101 Uiso 1 calc R .
C301 C 1.1166(9) -0.2792(8) 0.7189(8) 0.106(4) Uani 1 d . .
H30A H 1.1208 -0.2295 0.6780 0.159 Uiso 1 calc R .
H30B H 1.1478 -0.3344 0.6854 0.159 Uiso 1 calc R .
H30C H 1.1620 -0.2843 0.7570 0.159 Uiso 1 calc R .
C302 C 0.9694(15) -0.3575(8) 0.8611(8) 0.147(6) Uani 1 d . .
H30D H 0.8905 -0.3514 0.8988 0.220 Uiso 1 calc R .
H30E H 1.0158 -0.3608 0.8979 0.220 Uiso 1 calc R .
H30F H 1.0038 -0.4118 0.8259 0.220 Uiso 1 calc R .
C303 C 0.9052(12) -0.2774(7) 0.7064(8) 0.107(4) Uani 1 d . .
H30G H 0.8998 -0.2283 0.6640 0.160 Uiso 1 calc R .
H30H H 0.8280 -0.2800 0.7378 0.160 Uiso 1 calc R .
H30I H 0.9555 -0.3335 0.6750 0.160 Uiso 1 calc R .
C401 C 0.8465(15) 0.0956(10) 0.9347(15) 0.203(9) Uani 1 d . .
H40A H 0.8774 0.1074 0.8717 0.304 Uiso 1 calc R .
H40B H 0.9105 0.0642 0.9574 0.304 Uiso 1 calc R .
H40C H 0.7988 0.1519 0.9663 0.304 Uiso 1 calc R .
C402 C 0.6317(11) 0.1049(9) 0.9201(10) 0.136(5) Uani 1 d . .
H40D H 0.6567 0.1151 0.8563 0.204 Uiso 1 calc R .
H40E H 0.6028 0.1614 0.9509 0.204 Uiso 1 calc R .
H40F H 0.5700 0.0801 0.9364 0.204 Uiso 1 calc R .
C403 C 0.698(2) 0.0095(11) 1.0737(9) 0.235(12) Uani 1 d . .
H40G H 0.6135 0.0325 1.0933 0.353 Uiso 1 calc R .
H40H H 0.7248 0.0416 1.1037 0.353 Uiso 1 calc R .
H40I H 0.7257 -0.0539 1.0878 0.353 Uiso 1 calc R .
Br6 Br 0.92973(11) 0.15068(9) 0.50056(9) 0.0950(4) Uani 1 d . .

loop_
_atom_site_aniso_label
_atom_site_aniso_U_11
_atom_site_aniso_U_22
_atom_site_aniso_U_33
_atom_site_aniso_U_23
_atom_site_aniso_U_13
_atom_site_aniso_U_12
Re1 0.0825(4) 0.0589(3) 0.0671(4) 0.0015(2) -0.0269(3) -0.0212(2)
Br1 0.0943(10) 0.0865(8) 0.1097(10) -0.0097(7) -0.0284(8) -0.0019(7)
Br2 0.1473(13) 0.0869(8) 0.1166(11) -0.0109(7) -0.0495(9) -0.0508(8)
P1 0.107(2) 0.0704(17) 0.0644(18) -0.0015(14) -0.0262(16) -0.0191(16)
P2 0.117(3) 0.0788(19) 0.084(2) 0.0170(16) -0.0369(19) -0.0328(18)
N11 0.053(6) 0.079(5) 0.094(6) -0.013(5) -0.028(5) -0.019(5)
C22 0.074(8) 0.064(6) 0.056(6) 0.008(5) -0.025(6) -0.022(6)
N13 0.058(6) 0.062(5) 0.072(5) -0.001(4) -0.023(4) -0.020(4)
C14 0.083(9) 0.094(8) 0.091(8) -0.004(7) -0.043(7) -0.044(7)
C15 0.055(7) 0.089(8) 0.101(9) 0.014(7) -0.030(7) -0.039(7)
N21 0.069(7) 0.076(5) 0.072(6) -0.015(4) -0.021(5) -0.025(5)
C12 0.053(8) 0.064(6) 0.082(7) 0.005(6) -0.031(6) -0.022(6)
N23 0.067(6) 0.076(5) 0.059(5) 0.001(4) -0.019(5) -0.028(5)
C24 0.056(7) 0.092(8) 0.070(7) -0.004(6) -0.019(6) -0.020(6)
C25 0.040(7) 0.094(8) 0.099(8) 0.001(7) -0.021(6) -0.031(6)
C101 0.145(12) 0.104(9) 0.097(9) 0.016(7) -0.032(8) -0.068(9)
C102 0.163(13) 0.087(8) 0.088(9) -0.018(7) -0.013(9) -0.038(8)
C103 0.130(11) 0.106(9) 0.104(10) 0.009(7) -0.071(9) -0.014(8)
C201 0.35(3) 0.065(8) 0.118(12) 0.016(8) -0.031(14) -0.012(12)
C202 0.178(16) 0.192(16) 0.126(12) 0.075(11) -0.058(11) -0.108(14)
C203 0.149(13) 0.140(12) 0.121(11) 0.035(9) -0.076(10) -0.066(10)
Br5 0.0689(8) 0.1018(9) 0.1136(10) -0.0327(7) -0.0237(7) -0.0235(6)
Re2 0.0868(4) 0.0647(3) 0.0628(3) -0.0006(2) -0.0231(3) -0.0263(3)
Br3 0.1529(13) 0.1073(10) 0.0890(9) 0.0109(7) -0.0651(9) -0.0396(9)
Br4 0.1216(11) 0.1148(10) 0.0961(10) 0.0115(8) -0.0078(8) -0.0586(9)
P3 0.113(2) 0.0634(16) 0.0726(19) 0.0017(14) -0.0329(17) -0.0252(16)
P4 0.131(3) 0.0775(19) 0.084(2) -0.0143(16) -0.033(2) -0.0276(19)
N31 0.079(6) 0.074(5) 0.079(6) 0.016(5) -0.045(5) -0.029(5)
C32 0.065(7) 0.059(6) 0.068(7) -0.007(5) -0.017(6) -0.025(5)
N43 0.092(7) 0.068(5) 0.074(6) 0.012(5) -0.042(5) -0.031(5)
C34 0.071(8) 0.069(7) 0.099(9) 0.006(6) -0.033(7) -0.035(6)
C35 0.069(8) 0.071(7) 0.109(9) 0.001(7) -0.039(7) -0.030(6)
N41 0.066(6) 0.081(6) 0.079(6) 0.020(5) -0.032(5) -0.038(5)
C42 0.057(7) 0.066(6) 0.076(8) -0.002(6) -0.018(6) -0.024(6)
N33 0.075(6) 0.067(5) 0.067(6) 0.007(4) -0.032(5) -0.032(5)
C44 0.068(8) 0.106(9) 0.141(12) -0.010(9) -0.062(8) -0.030(7)
C45 0.074(9) 0.096(8) 0.089(9) 0.012(7) -0.019(7) -0.049(7)
C301 0.082(9) 0.095(8) 0.111(9) -0.018(7) -0.017(7) -0.007(7)
C302 0.248(19) 0.074(8) 0.097(10) 0.025(7) -0.062(11) -0.037(10)
C303 0.158(12) 0.083(8) 0.101(9) -0.008(7) -0.065(9) -0.042(8)
C401 0.176(17) 0.128(13) 0.35(3) -0.090(16) -0.110(18) -0.048(12)
C402 0.090(10) 0.105(10) 0.192(15) -0.038(10) -0.039(10) -0.005(8)
C403 0.36(3) 0.144(14) 0.081(11) -0.030(10) -0.002(14) -0.019(17)
Br6 0.0860(9) 0.1058(9) 0.1072(10) 0.0355(7) -0.0448(7) -0.0489(7)

loop_
_atom_type_symbol
_atom_type_description
_atom_type_scat_dispersion_real
_atom_type_scat_dispersion_imag
_atom_type_scat_source
Re Re -5.7900 5.8910 'International Tables Vol C Tables 4.2.6.8 and 6.1.1.4'
Br Br -0.6763 1.2805 'International Tables Vol C Tables 4.2.6.8 and 6.1.1.4'
P P 0.2955 0.4335 'International Tables Vol C Tables 4.2.6.8 and 6.1.1.4'
N N 0.0311 0.0180 'International Tables Vol C Tables 4.2.6.8 and 6.1.1.4'
C C 0.0181 0.0091 'International Tables Vol C Tables 4.2.6.8 and 6.1.1.4'
H H 0.0000 0.0000 'International Tables Vol C Tables 4.2.6.8 and 6.1.1.4'

loop_
_geom_angle_atom_site_label_1
_geom_angle_atom_site_label_2
_geom_angle_atom_site_label_3
_geom_angle
_geom_angle_site_symmetry_1
_geom_angle_site_symmetry_3
_geom_angle_publ_flag
N23 Re1 N13 76.4(3) . . y
N23 Re1 P2 90.2(2) . . y
N13 Re1 P2 90.3(2) . . y
N23 Re1 P1 92.3(2) . . y
N13 Re1 P1 93.3(2) . . y
P2 Re1 P1 176.07(10) . . y
N23 Re1 Br2 168.2(2) . . y
N13 Re1 Br2 91.9(2) . . y
P2 Re1 Br2 89.51(10) . . y
P1 Re1 Br2 88.76(10) . . y
N23 Re1 Br1 91.7(3) . . y
N13 Re1 Br1 168.1(2) . . y
P2 Re1 Br1 88.87(11) . . y
P1 Re1 Br1 87.95(11) . . y
Br2 Re1 Br1 100.01(8) . . y
C101 P1 C102 104.4(6) . . y
C101 P1 C103 102.1(6) . . y
C102 P1 C103 102.4(6) . . y
C101 P1 Re1 114.9(4) . . y
C102 P1 Re1 114.5(4) . . y
C103 P1 Re1 116.7(4) . . y
C201 P2 C203 104.9(8) . . y
C201 P2 C202 102.2(8) . . y
C203 P2 C202 102.7(7) . . y
C201 P2 Re1 116.7(5) . . y
C203 P2 Re1 114.7(4) . . y
C202 P2 Re1 113.9(5) . . y
C12 N11 C15 107.6(9) . . y
C12 N11 H11 126.2 . . ?
C15 N11 H11 126.2 . . ?
N23 C22 N21 111.0(9) . . y
N23 C22 C12 118.2(10) . . y
N21 C22 C12 130.8(10) . . y
C12 N13 C14 105.2(8) . . y
C12 N13 Re1 115.7(7) . . y
C14 N13 Re1 138.9(8) . . y
C15 C14 N13 109.6(9) . . y
C15 C14 H14 125.2 . . ?
N13 C14 H14 125.2 . . ?
C14 C15 N11 106.6(9) . . y
C14 C15 H15 126.7 . . ?
N11 C15 H15 126.7 . . ?
C22 N21 C25 105.4(8) . . y
C22 N21 H21 127.3 . . ?
C25 N21 H21 127.3 . . ?
N11 C12 N13 111.1(9) . . y
N11 C12 C22 133.9(10) . . y
N13 C12 C22 115.0(10) . . y
C22 N23 C24 106.1(9) . . y
C22 N23 Re1 114.5(7) . . y
C24 N23 Re1 139.2(8) . . y
C25 C24 N23 108.9(9) . . y
C25 C24 H24 125.6 . . ?
N23 C24 H24 125.6 . . ?
C24 C25 N21 108.6(9) . . y
C24 C25 H25 125.7 . . ?
N21 C25 H25 125.7 . . ?
P1 C101 H10A 109.5 . . ?
P1 C101 H10B 109.5 . . ?
H10A C101 H10B 109.5 . . ?
P1 C101 H10C 109.5 . . ?
H10A C101 H10C 109.5 . . ?
H10B C101 H10C 109.5 . . ?
P1 C102 H10D 109.5 . . ?
P1 C102 H10E 109.5 . . ?
H10D C102 H10E 109.5 . . ?
P1 C102 H10F 109.5 . . ?
H10D C102 H10F 109.5 . . ?
H10E C102 H10F 109.5 . . ?
P1 C103 H10G 109.5 . . ?
P1 C103 H10H 109.5 . . ?
H10G C103 H10H 109.5 . . ?
P1 C103 H10I 109.5 . . ?
H10G C103 H10I 109.5 . . ?
H10H C103 H10I 109.5 . . ?
P2 C201 H20A 109.5 . . ?
P2 C201 H20B 109.5 . . ?
H20A C201 H20B 109.5 . . ?
P2 C201 H20C 109.5 . . ?
H20A C201 H20C 109.5 . . ?
H20B C201 H20C 109.5 . . ?
P2 C202 H20D 109.5 . . ?
P2 C202 H20E 109.5 . . ?
H20D C202 H20E 109.5 . . ?
P2 C202 H20F 109.5 . . ?
H20D C202 H20F 109.5 . . ?
H20E C202 H20F 109.5 . . ?
P2 C203 H20G 109.5 . . ?
P2 C203 H20H 109.5 . . ?
H20G C203 H20H 109.5 . . ?
P2 C203 H20I 109.5 . . ?
H20G C203 H20I 109.5 . . ?
H20H C203 H20I 109.5 . . ?
N43 Re2 N33 76.0(3) . . y
N43 Re2 P3 92.5(2) . . y
N33 Re2 P3 93.2(2) . . y
N43 Re2 P4 90.3(2) . . y
N33 Re2 P4 90.0(2) . . y
P3 Re2 P4 176.15(10) . . y
N43 Re2 Br3 91.3(3) . . y
N33 Re2 Br3 167.3(2) . . y
P3 Re2 Br3 88.01(10) . . y
P4 Re2 Br3 89.32(11) . . y
N43 Re2 Br4 168.4(3) . . y
N33 Re2 Br4 92.4(2) . . y
P3 Re2 Br4 88.49(11) . . y
P4 Re2 Br4 89.25(12) . . y
Br3 Re2 Br4 100.24(8) . . y
C301 P3 C303 102.1(6) . . y
C301 P3 C302 105.5(7) . . y
C303 P3 C302 103.7(6) . . y
C301 P3 Re2 115.2(4) . . y
C303 P3 Re2 115.0(4) . . y
C302 P3 Re2 113.9(4) . . y
C402 P4 C401 100.9(8) . . y
C402 P4 C403 105.7(8) . . y
C401 P4 C403 106.1(10) . . y
C402 P4 Re2 114.9(5) . . y
C401 P4 Re2 112.9(6) . . y
C403 P4 Re2 114.9(5) . . y
C32 N31 C35 105.8(9) . . y
C32 N31 H31 127.1 . . ?
C35 N31 H31 127.1 . . ?
N31 C32 N33 112.7(9) . . y
N31 C32 C42 133.1(10) . . y
N33 C32 C42 114.1(10) . . y
C42 N43 C44 102.8(9) . . y
C42 N43 Re2 115.7(7) . . y
C44 N43 Re2 141.4(9) . . y
C35 C34 N33 109.8(9) . . y
C35 C34 H34 125.1 . . ?
N33 C34 H34 125.1 . . ?
C34 C35 N31 107.3(10) . . y
C34 C35 H35 126.3 . . ?
N31 C35 H35 126.3 . . ?
C42 N41 C45 107.1(9) . . y
C42 N41 H41 126.4 . . ?
C45 N41 H41 126.4 . . ?
N41 C42 N43 111.9(9) . . y
N41 C42 C32 131.4(11) . . y
N43 C42 C32 116.7(10) . . y
C32 N33 C34 104.4(9) . . y
C32 N33 Re2 117.4(7) . . y
C34 N33 Re2 138.0(8) . . y
C45 C44 N43 109.6(11) . . y
C45 C44 H44 125.2 . . ?
N43 C44 H44 125.2 . . ?
C44 C45 N41 108.6(10) . . y
C44 C45 H45 125.7 . . ?
N41 C45 H45 125.7 . . ?
P3 C301 H30A 109.5 . . ?
P3 C301 H30B 109.5 . . ?
H30A C301 H30B 109.5 . . ?
P3 C301 H30C 109.5 . . ?
H30A C301 H30C 109.5 . . ?
H30B C301 H30C 109.5 . . ?
P3 C302 H30D 109.5 . . ?
P3 C302 H30E 109.5 . . ?
H30D C302 H30E 109.5 . . ?
P3 C302 H30F 109.5 . . ?
H30D C302 H30F 109.5 . . ?
H30E C302 H30F 109.5 . . ?
P3 C303 H30G 109.5 . . ?
P3 C303 H30H 109.5 . . ?
H30G C303 H30H 109.5 . . ?
P3 C303 H30I 109.5 . . ?
H30G C303 H30I 109.5 . . ?
H30H C303 H30I 109.5 . . ?
P4 C401 H40A 109.5 . . ?
P4 C401 H40B 109.5 . . ?
H40A C401 H40B 109.5 . . ?
P4 C401 H40C 109.5 . . ?
H40A C401 H40C 109.5 . . ?
H40B C401 H40C 109.5 . . ?
P4 C402 H40D 109.5 . . ?
P4 C402 H40E 109.5 . . ?
H40D C402 H40E 109.5 . . ?
P4 C402 H40F 109.5 . . ?
H40D C402 H40F 109.5 . . ?
H40E C402 H40F 109.5 . . ?
P4 C403 H40G 109.5 . . ?
P4 C403 H40H 109.5 . . ?
H40G C403 H40H 109.5 . . ?
P4 C403 H40I 109.5 . . ?
H40G C403 H40I 109.5 . . ?
H40H C403 H40I 109.5 . . ?

loop_
_geom_bond_atom_site_label_1
_geom_bond_atom_site_label_2
_geom_bond_distance
_geom_bond_site_symmetry_2
_geom_bond_publ_flag
Re1 N23 2.125(8) . y
Re1 N13 2.129(8) . y
Re1 P2 2.440(3) . y
Re1 P1 2.441(3) . y
Re1 Br2 2.4926(19) . y
Re1 Br1 2.500(3) . y
P1 C101 1.776(11) . y
P1 C102 1.791(11) . y
P1 C103 1.800(11) . y
P2 C201 1.811(13) . y
P2 C203 1.827(13) . y
P2 C202 1.828(14) . y
N11 C12 1.312(11) . y
N11 C15 1.365(12) . y
N11 H11 0.8600 . ?
C22 N23 1.326(11) . y
C22 N21 1.356(12) . y
C22 C12 1.440(14) . y
N13 C12 1.336(11) . y
N13 C14 1.363(12) . y
C14 C15 1.337(14) . y
C14 H14 0.9300 . ?
C15 H15 0.9300 . ?
N21 C25 1.368(11) . y
N21 H21 0.8600 . ?
N23 C24 1.370(12) . y
C24 C25 1.332(13) . y
C24 H24 0.9300 . ?
C25 H25 0.9300 . ?
C101 H10A 0.9600 . ?
C101 H10B 0.9600 . ?
C101 H10C 0.9600 . ?
C102 H10D 0.9600 . ?
C102 H10E 0.9600 . ?
C102 H10F 0.9600 . ?
C103 H10G 0.9600 . ?
C103 H10H 0.9600 . ?
C103 H10I 0.9600 . ?
C201 H20A 0.9600 . ?
C201 H20B 0.9600 . ?
C201 H20C 0.9600 . ?
C202 H20D 0.9600 . ?
C202 H20E 0.9600 . ?
C202 H20F 0.9600 . ?
C203 H20G 0.9600 . ?
C203 H20H 0.9600 . ?
C203 H20I 0.9600 . ?
Re2 N43 2.124(9) . y
Re2 N33 2.127(8) . y
Re2 P3 2.435(3) . y
Re2 P4 2.438(4) . y
Re2 Br3 2.491(2) . y
Re2 Br4 2.494(2) . y
P3 C301 1.789(11) . y
P3 C303 1.816(11) . y
P3 C302 1.822(11) . y
P4 C402 1.827(13) . y
P4 C401 1.831(15) . y
P4 C403 1.838(14) . y
N31 C32 1.317(12) . y
N31 C35 1.376(12) . y
N31 H31 0.8600 . ?
C32 N33 1.344(11) . y
C32 C42 1.460(14) . y
N43 C42 1.352(12) . y
N43 C44 1.393(13) . y
C34 C35 1.345(13) . y
C34 N33 1.359(12) . y
C34 H34 0.9300 . ?
C35 H35 0.9300 . ?
N41 C42 1.307(11) . y
N41 C45 1.344(13) . y
N41 H41 0.8600 . ?
C44 C45 1.307(15) . y
C44 H44 0.9300 . ?
C45 H45 0.9300 . ?
C301 H30A 0.9600 . ?
C301 H30B 0.9600 . ?
C301 H30C 0.9600 . ?
C302 H30D 0.9600 . ?
C302 H30E 0.9600 . ?
C302 H30F 0.9600 . ?
C303 H30G 0.9600 . ?
C303 H30H 0.9600 . ?
C303 H30I 0.9600 . ?
C401 H40A 0.9600 . ?
C401 H40B 0.9600 . ?
C401 H40C 0.9600 . ?
C402 H40D 0.9600 . ?
C402 H40E 0.9600 . ?
C402 H40F 0.9600 . ?
C403 H40G 0.9600 . ?
C403 H40H 0.9600 . ?
C403 H40I 0.9600 . ?

loop_
_geom_hbond_atom_site_label_D
_geom_hbond_atom_site_label_H
_geom_hbond_distance_DH
_geom_hbond_distance_HA
_geom_hbond_angle_DHA
_geom_hbond_distance_DA
_geom_hbond_atom_site_label_A
_geom_hbond_site_symmetry_A
_geom_hbond_publ_flag
N11 H11 0.86 2.47 154.7 3.273(9) Br5 1_555 y
N21 H21 0.86 2.46 154.3 3.258(9) Br5 1_555 y
N31 H31 0.86 2.45 153.8 3.242(9) Br6 1_555 y
N41 H41 0.86 2.46 155.0 3.264(9) Br6 1_555 y

loop_
_geom_torsion_atom_site_label_1
_geom_torsion_atom_site_label_2
_geom_torsion_atom_site_label_3
_geom_torsion_atom_site_label_4
_geom_torsion
_geom_torsion_site_symmetry_1
_geom_torsion_site_symmetry_2
_geom_torsion_site_symmetry_3
_geom_torsion_site_symmetry_4
_geom_torsion_publ_flag
N23 Re1 P1 C101 24.3(6) . . . . y
N13 Re1 P1 C101 100.8(5) . . . . y
P2 Re1 P1 C101 -103.5(17) . . . . y
Br2 Re1 P1 C101 -167.4(5) . . . . y
Br1 Re1 P1 C101 -67.3(5) . . . . y
N23 Re1 P1 C102 145.3(6) . . . . y
N13 Re1 P1 C102 -138.2(6) . . . . y
P2 Re1 P1 C102 17.5(19) . . . . y
Br2 Re1 P1 C102 -46.5(5) . . . . y
Br1 Re1 P1 C102 53.6(5) . . . . y
N23 Re1 P1 C103 -95.2(5) . . . . y
N13 Re1 P1 C103 -18.7(5) . . . . y
P2 Re1 P1 C103 137.0(17) . . . . y
Br2 Re1 P1 C103 73.1(5) . . . . y
Br1 Re1 P1 C103 173.1(5) . . . . y
N23 Re1 P2 C201 -139.3(9) . . . . y
N13 Re1 P2 C201 144.3(9) . . . . y
P1 Re1 P2 C201 -11(2) . . . . y
Br2 Re1 P2 C201 52.4(8) . . . . y
Br1 Re1 P2 C201 -47.6(8) . . . . y
N23 Re1 P2 C203 -16.1(6) . . . . y
N13 Re1 P2 C203 -92.5(6) . . . . y
P1 Re1 P2 C203 111.8(17) . . . . y
Br2 Re1 P2 C203 175.7(5) . . . . y
Br1 Re1 P2 C203 75.7(5) . . . . y
N23 Re1 P2 C202 101.8(7) . . . . y
N13 Re1 P2 C202 25.4(7) . . . . y
P1 Re1 P2 C202 -130.4(17) . . . . y
Br2 Re1 P2 C202 -66.4(6) . . . . y
Br1 Re1 P2 C202 -166.5(6) . . . . y
N23 Re1 N13 C12 -4.1(6) . . . . y
P2 Re1 N13 C12 86.0(6) . . . . y
P1 Re1 N13 C12 -95.6(6) . . . . y
Br2 Re1 N13 C12 175.5(6) . . . . y
Br1 Re1 N13 C12 0.2(14) . . . . y
N23 Re1 N13 C14 -177.4(10) . . . . y
P2 Re1 N13 C14 -87.3(10) . . . . y
P1 Re1 N13 C14 91.1(10) . . . . y
Br2 Re1 N13 C14 2.2(10) . . . . y
Br1 Re1 N13 C14 -173.1(7) . . . . y
C12 N13 C14 C15 1.8(12) . . . . y
Re1 N13 C14 C15 175.6(7) . . . . y
N13 C14 C15 N11 -1.5(12) . . . . y
C12 N11 C15 C14 0.5(11) . . . . y
N23 C22 N21 C25 -0.5(10) . . . . y
C12 C22 N21 C25 178.7(10) . . . . y
C15 N11 C12 N13 0.6(11) . . . . y
C15 N11 C12 C22 180.0(10) . . . . y
C14 N13 C12 N11 -1.5(11) . . . . y
Re1 N13 C12 N11 -176.9(6) . . . . y
C14 N13 C12 C22 179.0(8) . . . . y
Re1 N13 C12 C22 3.6(11) . . . . y
N23 C22 C12 N11 -179.3(10) . . . . y
N21 C22 C12 N11 1.5(19) . . . . y
N23 C22 C12 N13 0.0(13) . . . . y
N21 C22 C12 N13 -179.1(9) . . . . y
N21 C22 N23 C24 0.5(11) . . . . y
C12 C22 N23 C24 -178.9(8) . . . . y
N21 C22 N23 Re1 175.7(6) . . . . y
C12 C22 N23 Re1 -3.6(11) . . . . y
N13 Re1 N23 C22 4.0(6) . . . . y
P2 Re1 N23 C22 -86.2(6) . . . . y
P1 Re1 N23 C22 96.9(6) . . . . y
Br2 Re1 N23 C22 2.1(15) . . . . y
Br1 Re1 N23 C22 -175.1(6) . . . . y
N13 Re1 N23 C24 177.1(10) . . . . y
P2 Re1 N23 C24 86.9(10) . . . . y
P1 Re1 N23 C24 -90.0(10) . . . . y
Br2 Re1 N23 C24 175.2(7) . . . . y
Br1 Re1 N23 C24 -2.0(10) . . . . y
C22 N23 C24 C25 -0.3(11) . . . . y
Re1 N23 C24 C25 -173.7(7) . . . . y
N23 C24 C25 N21 0.0(12) . . . . y
C22 N21 C25 C24 0.3(11) . . . . y
N43 Re2 P3 C301 20.5(5) . . . . y
N33 Re2 P3 C301 96.6(5) . . . . y
P4 Re2 P3 C301 -116.9(18) . . . . y
Br3 Re2 P3 C301 -70.8(5) . . . . y
Br4 Re2 P3 C301 -171.1(5) . . . . y
N43 Re2 P3 C303 -97.9(5) . . . . y
N33 Re2 P3 C303 -21.8(5) . . . . y
P4 Re2 P3 C303 124.7(18) . . . . y
Br3 Re2 P3 C303 170.8(5) . . . . y
Br4 Re2 P3 C303 70.5(5) . . . . y
N43 Re2 P3 C302 142.6(7) . . . . y
N33 Re2 P3 C302 -141.3(7) . . . . y
P4 Re2 P3 C302 5(2) . . . . y
Br3 Re2 P3 C302 51.3(6) . . . . y
Br4 Re2 P3 C302 -49.0(6) . . . . y
N43 Re2 P4 C402 93.9(6) . . . . y
N33 Re2 P4 C402 17.9(6) . . . . y
P3 Re2 P4 C402 -128.7(18) . . . . y
Br3 Re2 P4 C402 -174.8(5) . . . . y
Br4 Re2 P4 C402 -74.5(5) . . . . y
N43 Re2 P4 C401 -21.2(8) . . . . y
N33 Re2 P4 C401 -97.2(8) . . . . y
P3 Re2 P4 C401 116.2(19) . . . . y
Br3 Re2 P4 C401 70.1(7) . . . . y
Br4 Re2 P4 C401 170.4(7) . . . . y
N43 Re2 P4 C403 -143.1(9) . . . . y
N33 Re2 P4 C403 140.9(9) . . . . y
P3 Re2 P4 C403 -6(2) . . . . y
Br3 Re2 P4 C403 -51.8(9) . . . . y
Br4 Re2 P4 C403 48.5(9) . . . . y
C35 N31 C32 N33 -0.8(11) . . . . y
C35 N31 C32 C42 -177.7(10) . . . . y
N33 Re2 N43 C42 2.4(6) . . . . y
P3 Re2 N43 C42 95.1(6) . . . . y
P4 Re2 N43 C42 -87.5(6) . . . . y
Br3 Re2 N43 C42 -176.9(6) . . . . y
Br4 Re2 N43 C42 0.4(16) . . . . y
N33 Re2 N43 C44 -179.2(12) . . . . y
P3 Re2 N43 C44 -86.5(11) . . . . y
P4 Re2 N43 C44 90.9(11) . . . . y
Br3 Re2 N43 C44 1.6(11) . . . . y
Br4 Re2 N43 C44 178.8(8) . . . . y
N33 C34 C35 N31 -1.1(12) . . . . y
C32 N31 C35 C34 1.2(11) . . . . y
C45 N41 C42 N43 0.6(11) . . . . y
C45 N41 C42 C32 -179.9(10) . . . . y
C44 N43 C42 N41 -1.4(11) . . . . y
Re2 N43 C42 N41 177.6(6) . . . . y
C44 N43 C42 C32 179.0(8) . . . . y
Re2 N43 C42 C32 -1.9(11) . . . . y
N31 C32 C42 N41 -2.9(18) . . . . y
N33 C32 C42 N41 -179.7(9) . . . . y
N31 C32 C42 N43 176.6(9) . . . . y
N33 C32 C42 N43 -0.3(12) . . . . y
N31 C32 N33 C34 0.2(11) . . . . y
C42 C32 N33 C34 177.7(8) . . . . y
N31 C32 N33 Re2 -175.1(6) . . . . y
C42 C32 N33 Re2 2.4(10) . . . . y
C35 C34 N33 C32 0.6(11) . . . . y
C35 C34 N33 Re2 174.3(7) . . . . y
N43 Re2 N33 C32 -2.6(6) . . . . y
P3 Re2 N33 C32 -94.4(6) . . . . y
P4 Re2 N33 C32 87.7(6) . . . . y
Br3 Re2 N33 C32 0.9(14) . . . . y
Br4 Re2 N33 C32 177.0(6) . . . . y
N43 Re2 N33 C34 -175.7(10) . . . . y
P3 Re2 N33 C34 92.5(9) . . . . y
P4 Re2 N33 C34 -85.4(10) . . . . y
Br3 Re2 N33 C34 -172.3(7) . . . . y
Br4 Re2 N33 C34 3.9(10) . . . . y
C42 N43 C44 C45 1.7(12) . . . . y
Re2 N43 C44 C45 -176.8(8) . . . . y
N43 C44 C45 N41 -1.4(13) . . . . y
C42 N41 C45 C44 0.5(12) . . . . y
